data_4516394
loop_
_publ_author_name
'Li, Ping'
'Hwang, Jungwun'
'Maier, Josef M.'
'Zhao, Chen'
'Kaborda, Darya V.'
'Smith, Mark D.'
'Pellechia, Perry J.'
'Shimizu, Ken D.'

_publ_section_title
;
 Correlation between Solid-State and Solution Conformational Ratios in a
 Series of N-(o-Tolyl)Succinimide Molecular Rotors
;
_journal_issue 8
_journal_name_full 'Crystal Growth &amp; Design'
_journal_page_first 3561
_journal_paper_doi 10.1021/acs.cgd.5b00906
_journal_volume 15
_journal_year 2015
_chemical_formula_moiety 'C32 H25 N O3'
_chemical_formula_sum 'C32 H25 N O3'
_chemical_formula_weight 471.53
_space_group_crystal_system monoclinic
_space_group_IT_number 14
_space_group_name_Hall '-P 2yn'
_space_group_name_H-M_alt 'P 1 21/n 1'
_atom_sites_solution_hydrogens geom
_atom_sites_solution_primary direct
_atom_sites_solution_secondary difmap
_audit_creation_date 2013-04-08
_audit_creation_method
;
  Olex2 1.2
  (compiled Mar 21 2013 11:17:50, GUI svn.r4446)
;
_cell_angle_alpha 90.00
_cell_angle_beta 100.683(3)
_cell_angle_gamma 90.00
_cell_formula_units_Z 4
_cell_length_a 14.530(2)
_cell_length_b 9.5628(15)
_cell_length_c 17.641(3)
_cell_measurement_reflns_used 8164
_cell_measurement_temperature 100(2)
_cell_measurement_theta_max 26.07
_cell_measurement_theta_min 2.35
_cell_volume 2408.7(6)
_computing_cell_refinement 'SAINT v6.45A (Bruker, 2003)'
_computing_data_reduction 'SAINT v6.45A (Bruker, 2003)'
_computing_molecular_graphics
;
O. V. Dolomanov, L. J. Bourhis, R. J. Gildea, J. A. K. Howard and H. Puschmann,
OLEX2: a complete structure solution, refinement and analysis program.
J. Appl. Cryst. (2009). 42, 339-341.
;
_computing_publication_material
;
O. V. Dolomanov, L. J. Bourhis, R. J. Gildea, J. A. K. Howard and H. Puschmann,
OLEX2: a complete structure solution, refinement and analysis program.
J. Appl. Cryst. (2009). 42, 339-341.
;
_computing_structure_refinement
;
SHELXL, G.M. Sheldrick, Acta Cryst.
(2008). A64, 112-122
;
_computing_structure_solution
;
SHELXS, G.M. Sheldrick, Acta Cryst.
(2008). A64, 112-122
;
_diffrn_ambient_temperature 100(2)
_diffrn_measured_fraction_theta_full 0.998
_diffrn_measured_fraction_theta_max 0.998
_diffrn_measurement_device_type 'CCD area detector'
_diffrn_measurement_method 'phi and omega scans'
_diffrn_radiation_monochromator graphite
_diffrn_radiation_type MoK\a
_diffrn_radiation_wavelength 0.71073
_diffrn_reflns_av_R_equivalents 0.0652
_diffrn_reflns_av_unetI/netI 0.0374
_diffrn_reflns_limit_h_max 18
_diffrn_reflns_limit_h_min -18
_diffrn_reflns_limit_k_max 11
_diffrn_reflns_limit_k_min -11
_diffrn_reflns_limit_l_max 22
_diffrn_reflns_limit_l_min -22
_diffrn_reflns_number 35744
_diffrn_reflns_theta_full 26.46
_diffrn_reflns_theta_max 26.46
_diffrn_reflns_theta_min 1.67
_diffrn_source 'fine-focus sealed tube'
_diffrn_source_current 35.0
_diffrn_source_power 1.575
_diffrn_source_target Mo
_diffrn_source_voltage 45.0
_exptl_absorpt_coefficient_mu 0.083
_exptl_absorpt_correction_type none
_exptl_crystal_colour colorless
_exptl_crystal_density_diffrn 1.300
_exptl_crystal_density_method 'not measured'
_exptl_crystal_description block
_exptl_crystal_F_000 992
_exptl_crystal_size_max 0.52
_exptl_crystal_size_mid 0.34
_exptl_crystal_size_min 0.16
_refine_diff_density_max 0.365
_refine_diff_density_min -0.202
_refine_diff_density_rms 0.043
_refine_ls_extinction_method none
_refine_ls_goodness_of_fit_ref 1.049
_refine_ls_hydrogen_treatment constr
_refine_ls_matrix_type full
_refine_ls_number_parameters 327
_refine_ls_number_reflns 4954
_refine_ls_number_restraints 0
_refine_ls_restrained_S_all 1.049
_refine_ls_R_factor_all 0.0534
_refine_ls_R_factor_gt 0.0409
_refine_ls_shift/su_max 0.001
_refine_ls_shift/su_mean 0.000
_refine_ls_structure_factor_coef Fsqd
_refine_ls_weighting_details 'calc w=1/[\s^2^(Fo^2^)+(0.0581P)^2^+0.1571P] where P=(Fo^2^+2Fc^2^)/3'
_refine_ls_weighting_scheme calc
_refine_ls_wR_factor_gt 0.1019
_refine_ls_wR_factor_ref 0.1079
_reflns_number_gt 4001
_reflns_number_total 4954
_reflns_threshold_expression >2sigma(I)
_cod_data_source_file cg5b00906_si_002.cif
_cod_data_source_block 4(hja193m)
_cod_original_cell_volume 2408.6(7)
_cod_database_code 4516394
_olex2_refinement_description
;
1. Fixed Uiso
 At 1.2 times of:
  All C(H) groups
 At 1.5 times of:
  All C(H,H,H) groups
2.a Ternary CH refined with riding coordinates:
 C2(H2), C5(H5)
2.b Aromatic/amide H refined with riding coordinates:
 C9(H9), C10(H10), C11(H11), C12(H12), C14(H14), C15(H15), C16(H16), C17(H17),
 C18(H18), C20(H20), C21(H21), C22(H22), C23(H23), C24(H24), C26(H26), C28(H28),
  C29(H29)
2.c Idealised Me refined as rotating group:
 C31(H31A,H31B,H31C), C32(H32A,H32B,H32C)
;

loop_
_space_group_symop_id
_space_group_symop_operation_xyz
1 'x, y, z'
2 '-x+1/2, y+1/2, -z+1/2'
3 '-x, -y, -z'
4 'x-1/2, -y-1/2, z-1/2'

loop_
_atom_site_label
_atom_site_type_symbol
_atom_site_fract_x
_atom_site_fract_y
_atom_site_fract_z
_atom_site_U_iso_or_equiv
_atom_site_adp_type
_atom_site_occupancy
_atom_site_symmetry_multiplicity
_atom_site_calc_flag
_atom_site_refinement_flags
O1 O 0.49088(7) 0.40492(9) 0.32283(5) 0.0180(2) Uani 1 1 d .
O2 O 0.73102(7) 0.12047(10) 0.29513(6) 0.0260(2) Uani 1 1 d .
O3 O 0.58401(7) 0.38069(10) 0.09170(6) 0.0251(2) Uani 1 1 d .
N1 N 0.66128(8) 0.22927(12) 0.18308(6) 0.0193(3) Uani 1 1 d .
C1 C 0.55116(9) 0.28386(13) 0.33943(8) 0.0176(3) Uani 1 1 d .
C2 C 0.63442(10) 0.33096(14) 0.29821(8) 0.0182(3) Uani 1 1 d .
H2 H 0.6809 0.3898 0.3332 0.022 Uiso 1 1 calc R
C3 C 0.68255(9) 0.21309(14) 0.26269(8) 0.0194(3) Uani 1 1 d .
C4 C 0.60665(10) 0.34652(14) 0.15842(8) 0.0191(3) Uani 1 1 d .
C5 C 0.58283(9) 0.41686(13) 0.22948(8) 0.0179(3) Uani 1 1 d .
H5 H 0.6034 0.5168 0.2330 0.021 Uiso 1 1 calc R
C6 C 0.47794(10) 0.40187(13) 0.23910(8) 0.0174(3) Uani 1 1 d .
C7 C 0.45045(9) 0.24886(13) 0.22323(8) 0.0170(3) Uani 1 1 d .
C8 C 0.49594(9) 0.17504(14) 0.28743(8) 0.0182(3) Uani 1 1 d .
C9 C 0.48807(10) 0.03103(14) 0.29179(8) 0.0196(3) Uani 1 1 d .
H9 H 0.5193 -0.0192 0.3355 0.024 Uiso 1 1 calc R
C10 C 0.43296(10) -0.03761(14) 0.23008(8) 0.0216(3) Uani 1 1 d .
H10 H 0.4256 -0.1362 0.2319 0.026 Uiso 1 1 calc R
C11 C 0.38843(10) 0.03623(14) 0.16572(8) 0.0226(3) Uani 1 1 d .
H11 H 0.3517 -0.0128 0.1240 0.027 Uiso 1 1 calc R
C12 C 0.39690(10) 0.18156(14) 0.16149(8) 0.0202(3) Uani 1 1 d .
H12 H 0.3667 0.2321 0.1175 0.024 Uiso 1 1 calc R
C13 C 0.57533(10) 0.25284(14) 0.42442(8) 0.0191(3) Uani 1 1 d .
C14 C 0.64099(11) 0.15055(15) 0.45131(8) 0.0246(3) Uani 1 1 d .
H14 H 0.6703 0.1001 0.4159 0.030 Uiso 1 1 calc R
C15 C 0.66413(11) 0.12145(15) 0.52956(9) 0.0282(4) Uani 1 1 d .
H15 H 0.7081 0.0497 0.5474 0.034 Uiso 1 1 calc R
C16 C 0.62328(11) 0.19675(15) 0.58184(8) 0.0277(4) Uani 1 1 d .
H16 H 0.6405 0.1786 0.6356 0.033 Uiso 1 1 calc R
C17 C 0.55750(11) 0.29806(16) 0.55549(8) 0.0280(3) Uani 1 1 d .
H17 H 0.5292 0.3496 0.5911 0.034 Uiso 1 1 calc R
C18 C 0.53242(10) 0.32504(15) 0.47664(8) 0.0233(3) Uani 1 1 d .
H18 H 0.4858 0.3930 0.4586 0.028 Uiso 1 1 calc R
C19 C 0.40891(9) 0.51012(13) 0.20236(8) 0.0180(3) Uani 1 1 d .
C20 C 0.33347(10) 0.54635(14) 0.23705(8) 0.0225(3) Uani 1 1 d .
H20 H 0.3277 0.5062 0.2852 0.027 Uiso 1 1 calc R
C21 C 0.26677(10) 0.64091(15) 0.20147(8) 0.0245(3) Uani 1 1 d .
H21 H 0.2159 0.6658 0.2256 0.029 Uiso 1 1 calc R
C22 C 0.27403(10) 0.69918(14) 0.13089(8) 0.0225(3) Uani 1 1 d .
H22 H 0.2280 0.7634 0.1066 0.027 Uiso 1 1 calc R
C23 C 0.34843(10) 0.66369(14) 0.09590(8) 0.0225(3) Uani 1 1 d .
H23 H 0.3536 0.7037 0.0476 0.027 Uiso 1 1 calc R
C24 C 0.41566(10) 0.56945(14) 0.13147(8) 0.0211(3) Uani 1 1 d .
H24 H 0.4666 0.5453 0.1072 0.025 Uiso 1 1 calc R
C25 C 0.68723(10) 0.13000(14) 0.12914(8) 0.0201(3) Uani 1 1 d .
C26 C 0.63430(10) 0.00834(15) 0.11458(8) 0.0242(3) Uani 1 1 d .
H26 H 0.5843 -0.0081 0.1413 0.029 Uiso 1 1 calc R
C27 C 0.65376(11) -0.08925(15) 0.06145(8) 0.0257(3) Uani 1 1 d .
C28 C 0.72757(10) -0.05909(15) 0.02357(8) 0.0231(3) Uani 1 1 d .
H28 H 0.7420 -0.1232 -0.0136 0.028 Uiso 1 1 calc R
C29 C 0.78003(10) 0.06099(14) 0.03858(8) 0.0224(3) Uani 1 1 d .
H29 H 0.8299 0.0773 0.0117 0.027 Uiso 1 1 calc R
C30 C 0.76176(10) 0.15984(14) 0.09257(8) 0.0224(3) Uani 1 1 d .
C31 C 0.59784(13) -0.22270(18) 0.04710(10) 0.0397(4) Uani 1 1 d .
H31A H 0.5745 -0.2487 0.0938 0.060 Uiso 1 1 calc R
H31B H 0.6379 -0.2976 0.0336 0.060 Uiso 1 1 calc R
H31C H 0.5448 -0.2085 0.0046 0.060 Uiso 1 1 calc R
C32 C 0.81819(12) 0.29004(16) 0.10967(11) 0.0361(4) Uani 1 1 d .
H32A H 0.7764 0.3714 0.1031 0.054 Uiso 1 1 calc R
H32B H 0.8626 0.2974 0.0743 0.054 Uiso 1 1 calc R
H32C H 0.8527 0.2870 0.1629 0.054 Uiso 1 1 calc R

loop_
_atom_site_aniso_label
_atom_site_aniso_U_11
_atom_site_aniso_U_22
_atom_site_aniso_U_33
_atom_site_aniso_U_23
_atom_site_aniso_U_13
_atom_site_aniso_U_12
O1 0.0219(5) 0.0180(5) 0.0139(5) 0.0007(4) 0.0030(4) 0.0029(4)
O2 0.0253(6) 0.0304(6) 0.0216(5) 0.0011(4) 0.0027(4) 0.0088(5)
O3 0.0274(6) 0.0310(6) 0.0171(5) 0.0029(4) 0.0050(4) 0.0045(4)
N1 0.0193(6) 0.0224(6) 0.0166(6) -0.0007(5) 0.0046(5) 0.0013(5)
C1 0.0198(7) 0.0160(6) 0.0172(7) -0.0007(5) 0.0041(6) 0.0016(5)
C2 0.0186(7) 0.0192(7) 0.0160(7) -0.0005(5) 0.0015(6) -0.0009(6)
C3 0.0155(7) 0.0236(7) 0.0189(7) -0.0006(6) 0.0025(6) -0.0019(6)
C4 0.0166(7) 0.0214(7) 0.0195(7) 0.0013(6) 0.0039(6) -0.0021(6)
C5 0.0193(7) 0.0167(6) 0.0174(7) -0.0005(5) 0.0027(6) -0.0018(5)
C6 0.0201(7) 0.0187(7) 0.0136(7) -0.0002(5) 0.0037(6) -0.0012(5)
C7 0.0169(7) 0.0183(7) 0.0174(7) 0.0011(5) 0.0071(6) -0.0004(5)
C8 0.0170(7) 0.0215(7) 0.0170(7) -0.0001(5) 0.0056(6) -0.0001(6)
C9 0.0211(7) 0.0186(7) 0.0193(7) 0.0027(5) 0.0039(6) 0.0008(6)
C10 0.0250(8) 0.0175(7) 0.0231(8) 0.0015(6) 0.0064(6) -0.0021(6)
C11 0.0231(8) 0.0242(7) 0.0200(7) -0.0023(6) 0.0024(6) -0.0051(6)
C12 0.0213(7) 0.0223(7) 0.0166(7) 0.0013(6) 0.0024(6) -0.0012(6)
C13 0.0222(7) 0.0170(7) 0.0175(7) -0.0007(5) 0.0025(6) -0.0040(6)
C14 0.0323(9) 0.0209(7) 0.0205(8) -0.0004(6) 0.0046(6) 0.0024(6)
C15 0.0346(9) 0.0233(7) 0.0250(8) 0.0066(6) 0.0011(7) 0.0032(7)
C16 0.0353(9) 0.0310(8) 0.0165(7) 0.0058(6) 0.0039(7) -0.0042(7)
C17 0.0319(9) 0.0332(8) 0.0206(8) -0.0010(6) 0.0096(7) -0.0005(7)
C18 0.0229(8) 0.0260(7) 0.0212(8) 0.0012(6) 0.0043(6) 0.0016(6)
C19 0.0194(7) 0.0148(6) 0.0189(7) -0.0020(5) 0.0010(6) -0.0030(5)
C20 0.0245(8) 0.0237(7) 0.0200(7) 0.0028(6) 0.0059(6) 0.0002(6)
C21 0.0217(8) 0.0244(7) 0.0283(8) -0.0003(6) 0.0070(6) 0.0016(6)
C22 0.0219(8) 0.0160(7) 0.0272(8) 0.0006(6) -0.0015(6) 0.0010(6)
C23 0.0266(8) 0.0193(7) 0.0210(7) 0.0031(6) 0.0024(6) -0.0021(6)
C24 0.0214(8) 0.0198(7) 0.0227(8) 0.0004(6) 0.0058(6) -0.0010(6)
C25 0.0202(7) 0.0245(7) 0.0148(7) 0.0007(6) 0.0013(6) 0.0051(6)
C26 0.0219(8) 0.0309(8) 0.0196(7) -0.0007(6) 0.0029(6) -0.0008(6)
C27 0.0259(8) 0.0291(8) 0.0201(8) -0.0017(6) -0.0006(6) -0.0024(6)
C28 0.0269(8) 0.0269(7) 0.0143(7) 0.0009(6) 0.0002(6) 0.0039(6)
C29 0.0233(8) 0.0245(7) 0.0202(7) 0.0050(6) 0.0060(6) 0.0063(6)
C30 0.0225(8) 0.0227(7) 0.0218(7) 0.0041(6) 0.0039(6) 0.0024(6)
C31 0.0415(11) 0.0421(10) 0.0366(10) -0.0136(8) 0.0101(8) -0.0155(8)
C32 0.0399(10) 0.0264(8) 0.0480(11) -0.0052(7) 0.0238(8) -0.0048(7)

loop_
_atom_type_symbol
_atom_type_description
_atom_type_scat_dispersion_real
_atom_type_scat_dispersion_imag
_atom_type_scat_source
C C 0.0033 0.0016 'International Tables Vol C Tables 4.2.6.8 and 6.1.1.4'
H H 0.0000 0.0000 'International Tables Vol C Tables 4.2.6.8 and 6.1.1.4'
N N 0.0061 0.0033 'International Tables Vol C Tables 4.2.6.8 and 6.1.1.4'
O O 0.0106 0.0060 'International Tables Vol C Tables 4.2.6.8 and 6.1.1.4'

loop_
_geom_angle_atom_site_label_1
_geom_angle_atom_site_label_2
_geom_angle_atom_site_label_3
_geom_angle
C1 O1 C6 98.56(9)
C3 N1 C4 114.30(11)
C3 N1 C25 123.85(11)
C4 N1 C25 121.73(11)
O1 C1 C2 99.45(10)
O1 C1 C8 101.18(10)
O1 C1 C13 112.32(10)
C8 C1 C2 106.28(10)
C13 C1 C2 117.09(11)
C13 C1 C8 117.87(11)
C1 C2 H2 111.2
C3 C2 C1 115.20(11)
C3 C2 H2 111.2
C3 C2 C5 105.36(11)
C5 C2 C1 102.18(10)
C5 C2 H2 111.2
O2 C3 N1 124.15(13)
O2 C3 C2 128.35(12)
N1 C3 C2 107.50(11)
O3 C4 N1 123.90(12)
O3 C4 C5 128.52(13)
N1 C4 C5 107.58(11)
C2 C5 H5 111.4
C2 C5 C6 101.93(10)
C4 C5 C2 105.17(11)
C4 C5 H5 111.4
C4 C5 C6 115.03(11)
C6 C5 H5 111.4
O1 C6 C5 99.36(10)
O1 C6 C7 100.68(10)
O1 C6 C19 112.00(10)
C7 C6 C5 107.06(10)
C19 C6 C5 118.29(11)
C19 C6 C7 116.73(11)
C8 C7 C6 105.53(11)
C12 C7 C6 133.08(12)
C12 C7 C8 121.35(12)
C7 C8 C1 105.21(11)
C9 C8 C1 133.56(13)
C9 C8 C7 121.16(13)
C8 C9 H9 121.1
C8 C9 C10 117.85(13)
C10 C9 H9 121.1
C9 C10 H10 119.6
C9 C10 C11 120.84(13)
C11 C10 H10 119.6
C10 C11 H11 119.5
C10 C11 C12 121.07(13)
C12 C11 H11 119.5
C7 C12 C11 117.72(13)
C7 C12 H12 121.1
C11 C12 H12 121.1
C14 C13 C1 119.90(12)
C14 C13 C18 119.26(13)
C18 C13 C1 120.84(12)
C13 C14 H14 119.8
C15 C14 C13 120.42(13)
C15 C14 H14 119.8
C14 C15 H15 119.9
C14 C15 C16 120.19(14)
C16 C15 H15 119.9
C15 C16 H16 120.1
C17 C16 C15 119.71(14)
C17 C16 H16 120.1
C16 C17 H17 119.9
C16 C17 C18 120.16(14)
C18 C17 H17 119.9
C13 C18 C17 120.22(14)
C13 C18 H18 119.9
C17 C18 H18 119.9
C20 C19 C6 119.88(12)
C24 C19 C6 121.03(12)
C24 C19 C20 118.99(13)
C19 C20 H20 119.9
C21 C20 C19 120.21(13)
C21 C20 H20 119.9
C20 C21 H21 119.8
C22 C21 C20 120.36(13)
C22 C21 H21 119.8
C21 C22 H22 120.1
C23 C22 C21 119.89(13)
C23 C22 H22 120.1
C22 C23 H23 120.0
C22 C23 C24 119.98(13)
C24 C23 H23 120.0
C19 C24 H24 119.7
C23 C24 C19 120.57(13)
C23 C24 H24 119.7
C26 C25 N1 117.95(12)
C30 C25 N1 119.52(12)
C30 C25 C26 122.52(13)
C25 C26 H26 119.6
C27 C26 C25 120.78(13)
C27 C26 H26 119.6
C26 C27 C28 117.09(13)
C26 C27 C31 120.74(14)
C28 C27 C31 122.17(13)
C27 C28 H28 119.1
C29 C28 C27 121.86(13)
C29 C28 H28 119.1
C28 C29 H29 119.2
C28 C29 C30 121.69(13)
C30 C29 H29 119.2
C25 C30 C29 116.06(13)
C25 C30 C32 121.64(13)
C29 C30 C32 122.30(13)
C27 C31 H31A 109.5
C27 C31 H31B 109.5
C27 C31 H31C 109.5
H31A C31 H31B 109.5
H31A C31 H31C 109.5
H31B C31 H31C 109.5
C30 C32 H32A 109.5
C30 C32 H32B 109.5
C30 C32 H32C 109.5
H32A C32 H32B 109.5
H32A C32 H32C 109.5
H32B C32 H32C 109.5

loop_
_geom_bond_atom_site_label_1
_geom_bond_atom_site_label_2
_geom_bond_distance
O1 C1 1.4484(15)
O1 C6 1.4543(16)
O2 C3 1.2077(16)
O3 C4 1.2070(16)
N1 C3 1.3896(18)
N1 C4 1.3959(17)
N1 C25 1.4428(17)
C1 C2 1.5879(19)
C1 C8 1.5151(19)
C1 C13 1.5045(18)
C2 H2 1.0000
C2 C3 1.5213(19)
C2 C5 1.5394(18)
C4 C5 1.5180(19)
C5 H5 1.0000
C5 C6 1.5709(19)
C6 C7 1.5288(18)
C6 C19 1.5022(19)
C7 C8 1.3929(19)
C7 C12 1.3755(19)
C8 C9 1.3852(19)
C9 H9 0.9500
C9 C10 1.391(2)
C10 H10 0.9500
C10 C11 1.391(2)
C11 H11 0.9500
C11 C12 1.3984(19)
C12 H12 0.9500
C13 C14 1.3872(19)
C13 C18 1.3882(19)
C14 H14 0.9500
C14 C15 1.387(2)
C15 H15 0.9500
C15 C16 1.387(2)
C16 H16 0.9500
C16 C17 1.380(2)
C17 H17 0.9500
C17 C18 1.395(2)
C18 H18 0.9500
C19 C20 1.3946(19)
C19 C24 1.3933(19)
C20 H20 0.9500
C20 C21 1.388(2)
C21 H21 0.9500
C21 C22 1.386(2)
C22 H22 0.9500
C22 C23 1.383(2)
C23 H23 0.9500
C23 C24 1.3902(19)
C24 H24 0.9500
C25 C26 1.392(2)
C25 C30 1.389(2)
C26 H26 0.9500
C26 C27 1.388(2)
C27 C28 1.395(2)
C27 C31 1.509(2)
C28 H28 0.9500
C28 C29 1.377(2)
C29 H29 0.9500
C29 C30 1.402(2)
C30 C32 1.491(2)
C31 H31A 0.9800
C31 H31B 0.9800
C31 H31C 0.9800
C32 H32A 0.9800
C32 H32B 0.9800
C32 H32C 0.9800

loop_
_geom_torsion_atom_site_label_1
_geom_torsion_atom_site_label_2
_geom_torsion_atom_site_label_3
_geom_torsion_atom_site_label_4
_geom_torsion
O1 C1 C2 C3 -146.68(11)
O1 C1 C2 C5 -33.04(12)
O1 C1 C8 C7 32.50(13)
O1 C1 C8 C9 -150.56(14)
O1 C1 C13 C14 -172.56(11)
O1 C1 C13 C18 7.69(18)
O1 C6 C7 C8 -30.27(13)
O1 C6 C7 C12 152.18(14)
O1 C6 C19 C20 -33.15(17)
O1 C6 C19 C24 150.73(12)
O3 C4 C5 C2 -177.46(14)
O3 C4 C5 C6 71.26(18)
N1 C4 C5 C2 2.91(14)
N1 C4 C5 C6 -108.37(12)
N1 C25 C26 C27 177.93(13)
N1 C25 C30 C29 -177.37(12)
N1 C25 C30 C32 2.2(2)
C1 O1 C6 C5 -59.73(10)
C1 O1 C6 C7 49.75(11)
C1 O1 C6 C19 174.49(10)
C1 C2 C3 O2 -68.30(18)
C1 C2 C3 N1 111.84(12)
C1 C2 C5 C4 -122.51(11)
C1 C2 C5 C6 -2.16(12)
C1 C8 C9 C10 -176.78(14)
C1 C13 C14 C15 179.72(13)
C1 C13 C18 C17 -178.12(13)
C2 C1 C8 C7 -70.92(13)
C2 C1 C8 C9 106.02(16)
C2 C1 C13 C14 -58.39(17)
C2 C1 C13 C18 121.86(14)
C2 C5 C6 O1 36.58(11)
C2 C5 C6 C7 -67.72(12)
C2 C5 C6 C19 157.90(11)
C3 N1 C4 O3 177.21(13)
C3 N1 C4 C5 -3.14(15)
C3 N1 C25 C26 77.74(17)
C3 N1 C25 C30 -103.72(16)
C3 C2 C5 C4 -1.77(13)
C3 C2 C5 C6 118.58(11)
C4 N1 C3 O2 -177.92(13)
C4 N1 C3 C2 1.95(15)
C4 N1 C25 C26 -98.00(15)
C4 N1 C25 C30 80.54(17)
C4 C5 C6 O1 149.77(10)
C4 C5 C6 C7 45.47(14)
C4 C5 C6 C19 -88.91(14)
C5 C2 C3 O2 179.91(13)
C5 C2 C3 N1 0.05(14)
C5 C6 C7 C8 73.08(13)
C5 C6 C7 C12 -104.47(17)
C5 C6 C19 C20 -147.77(13)
C5 C6 C19 C24 36.12(18)
C6 O1 C1 C2 57.93(10)
C6 O1 C1 C8 -50.89(11)
C6 O1 C1 C13 -177.50(11)
C6 C7 C8 C1 -1.20(14)
C6 C7 C8 C9 -178.61(12)
C6 C7 C12 C11 178.15(13)
C6 C19 C20 C21 -176.68(12)
C6 C19 C24 C23 176.36(12)
C7 C6 C19 C20 82.14(16)
C7 C6 C19 C24 -93.98(15)
C7 C8 C9 C10 -0.2(2)
C8 C1 C2 C3 -42.00(15)
C8 C1 C2 C5 71.64(12)
C8 C1 C13 C14 70.42(17)
C8 C1 C13 C18 -109.33(15)
C8 C7 C12 C11 0.9(2)
C8 C9 C10 C11 0.9(2)
C9 C10 C11 C12 -0.7(2)
C10 C11 C12 C7 -0.2(2)
C12 C7 C8 C1 176.71(12)
C12 C7 C8 C9 -0.7(2)
C13 C1 C2 C3 92.14(14)
C13 C1 C2 C5 -154.21(11)
C13 C1 C8 C7 155.35(12)
C13 C1 C8 C9 -27.7(2)
C13 C14 C15 C16 -1.5(2)
C14 C13 C18 C17 2.1(2)
C14 C15 C16 C17 1.9(2)
C15 C16 C17 C18 -0.2(2)
C16 C17 C18 C13 -1.8(2)
C18 C13 C14 C15 -0.5(2)
C19 C6 C7 C8 -151.72(12)
C19 C6 C7 C12 30.7(2)
C19 C20 C21 C22 0.6(2)
C20 C19 C24 C23 0.2(2)
C20 C21 C22 C23 -0.4(2)
C21 C22 C23 C24 0.1(2)
C22 C23 C24 C19 0.0(2)
C24 C19 C20 C21 -0.5(2)
C25 N1 C3 O2 6.1(2)
C25 N1 C3 C2 -174.07(12)
C25 N1 C4 O3 -6.7(2)
C25 N1 C4 C5 172.98(11)
C25 C26 C27 C28 -0.4(2)
C25 C26 C27 C31 178.52(14)
C26 C25 C30 C29 1.1(2)
C26 C25 C30 C32 -179.32(14)
C26 C27 C28 C29 0.9(2)
C27 C28 C29 C30 -0.3(2)
C28 C29 C30 C25 -0.7(2)
C28 C29 C30 C32 179.75(14)
C30 C25 C26 C27 -0.6(2)
C31 C27 C28 C29 -178.08(14)
